data_4110326
loop_
_publ_author_name
'Anna Company'
'Laura G\'omez'
'Mireia G\"uell'
'Xavi Ribas'
'Josep M. Luis'
'Lawrence Que'
'Miquel Costas'

_publ_section_title
;
 Alkane Hydroxylation by a Nonheme Iron Catalyst that Challenges the Heme
 Paradigm for Oxygenase Action
;
_journal_name_full 'Journal of the American Chemical Society'
_journal_page_first 15766
_journal_page_last 15767
_journal_paper_doi 10.1021/ja077761n
_journal_volume 129
_journal_year 2007
_chemical_formula_moiety 'C16 H24 F6 Fe N4 O6 S2'
_chemical_formula_sum 'C16 H24 F6 Fe N4 O6 S2'
_chemical_formula_weight 602.36
_chemical_name_systematic
; 
 ? 
;
_space_group_IT_number 14
_symmetry_cell_setting monoclinic
_symmetry_space_group_name_Hall '-P 2ybc'
_symmetry_space_group_name_H-M 'P 1 21/c 1'
_atom_sites_solution_hydrogens geom
_atom_sites_solution_primary direct
_atom_sites_solution_secondary difmap
_audit_creation_method SHELXL-97
_cell_angle_alpha 90.00
_cell_angle_beta 115.585(5)
_cell_angle_gamma 90.00
_cell_formula_units_Z 4
_cell_length_a 16.046(6)
_cell_length_b 9.509(4)
_cell_length_c 17.196(6)
_cell_measurement_temperature 100(2)
_cell_volume 2366.5(16)
_computing_cell_refinement 'BRUKER SMART'
_computing_data_collection 'BRUKER SMART'
_computing_data_reduction 'BRUKER Shelxtl'
_computing_structure_refinement 'SHELXL-97 (Sheldrick, 1997)'
_computing_structure_solution 'SHELXS-97 (Sheldrick, 1990)'
_diffrn_ambient_temperature 100(2)
_diffrn_measured_fraction_theta_full 0.999
_diffrn_measured_fraction_theta_max 0.938
_diffrn_measurement_device_type 'ccd area detector'
_diffrn_measurement_method 'phi and omega scans'
_diffrn_radiation_monochromator graphite
_diffrn_radiation_source 'fine-focus sealed tube'
_diffrn_radiation_type MoK\a
_diffrn_radiation_wavelength 0.71073
_diffrn_reflns_av_R_equivalents 0.1244
_diffrn_reflns_av_sigmaI/netI 0.1187
_diffrn_reflns_limit_h_max 20
_diffrn_reflns_limit_h_min -21
_diffrn_reflns_limit_k_max 12
_diffrn_reflns_limit_k_min -12
_diffrn_reflns_limit_l_max 23
_diffrn_reflns_limit_l_min -23
_diffrn_reflns_number 33349
_diffrn_reflns_theta_full 25.00
_diffrn_reflns_theta_max 28.76
_diffrn_reflns_theta_min 2.38
_exptl_absorpt_coefficient_mu 0.902
_exptl_absorpt_correction_type none
_exptl_crystal_colour yellow
_exptl_crystal_density_diffrn 1.691
_exptl_crystal_description needle
_exptl_crystal_F_000 1232
_exptl_crystal_size_max 0.6
_exptl_crystal_size_mid 0.2
_exptl_crystal_size_min 0.1
_refine_diff_density_max 0.923
_refine_diff_density_min -1.284
_refine_diff_density_rms 0.132
_refine_ls_extinction_method none
_refine_ls_goodness_of_fit_ref 0.997
_refine_ls_hydrogen_treatment constr
_refine_ls_matrix_type full
_refine_ls_number_parameters 318
_refine_ls_number_reflns 5772
_refine_ls_number_restraints 0
_refine_ls_restrained_S_all 0.997
_refine_ls_R_factor_all 0.1496
_refine_ls_R_factor_gt 0.0663
_refine_ls_shift/su_max 0.000
_refine_ls_shift/su_mean 0.000
_refine_ls_structure_factor_coef Fsqd
_refine_ls_weighting_details 'calc w=1/[\s^2^(Fo^2^)+(0.1086P)^2^+0.0000P] where P=(Fo^2^+2Fc^2^)/3'
_refine_ls_weighting_scheme calc
_refine_ls_wR_factor_gt 0.1533
_refine_ls_wR_factor_ref 0.1973
_reflns_number_gt 3110
_reflns_number_total 5772
_reflns_threshold_expression >2sigma(I)
_cod_data_source_file ja077761n-file002.cif
_cod_data_source_block a10p28gg
_cod_original_cell_volume 2366.4(15)
_cod_database_code 4110326

loop_
_symmetry_equiv_pos_as_xyz
'x, y, z'
'-x, y+1/2, -z+1/2'
'-x, -y, -z'
'x, -y-1/2, z-1/2'

loop_
_atom_site_label
_atom_site_type_symbol
_atom_site_fract_x
_atom_site_fract_y
_atom_site_fract_z
_atom_site_U_iso_or_equiv
_atom_site_adp_type
_atom_site_occupancy
_atom_site_symmetry_multiplicity
_atom_site_calc_flag
_atom_site_refinement_flags
Fe1 Fe 0.26551(5) 0.71653(7) 0.04482(4) 0.0215(2) Uani 1 1 d .
S1 S 0.18914(9) 0.46071(13) -0.11201(8) 0.0283(3) Uani 1 1 d .
F1 F 0.0612(2) 0.3541(3) -0.25394(19) 0.0452(8) Uani 1 1 d .
N1 N 0.3909(3) 0.6882(4) 0.0285(2) 0.0222(9) Uani 1 1 d .
O1 O 0.1820(2) 0.5702(4) -0.0549(2) 0.0305(8) Uani 1 1 d .
C1 C 0.4696(3) 0.6255(5) 0.0833(3) 0.0263(11) Uani 1 1 d .
H1A H 0.4693 0.5766 0.1300 0.032 Uiso 1 1 calc R
S2 S 0.32613(9) 0.44910(12) 0.19227(7) 0.0246(3) Uani 1 1 d .
F2 F 0.0133(2) 0.4044(4) -0.1581(2) 0.0565(10) Uani 1 1 d .
N2 N 0.2557(3) 0.8869(4) -0.0457(2) 0.0251(9) Uani 1 1 d .
O2 O 0.2111(3) 0.3241(4) -0.0755(2) 0.0466(11) Uani 1 1 d .
C2 C 0.5509(3) 0.6298(5) 0.0739(3) 0.0280(11) Uani 1 1 d .
H2A H 0.6042 0.5868 0.1141 0.034 Uiso 1 1 calc R
F3 F 0.0370(2) 0.5699(4) -0.2312(2) 0.0540(10) Uani 1 1 d .
O3 O 0.2368(2) 0.5074(4) -0.1626(2) 0.0394(9) Uani 1 1 d .
C3 C 0.5513(3) 0.6997(5) 0.0030(3) 0.0268(11) Uani 1 1 d .
H3A H 0.6042 0.7018 -0.0062 0.032 Uiso 1 1 calc R
N3 N 0.3247(3) 0.8968(4) 0.1374(2) 0.0281(9) Uani 1 1 d .
F4 F 0.1638(2) 0.3233(4) 0.1236(2) 0.0503(9) Uani 1 1 d .
O4 O 0.2828(3) 0.5731(4) 0.1400(2) 0.0354(9) Uani 1 1 d .
C4 C 0.4708(3) 0.7666(5) -0.0538(3) 0.0259(11) Uani 1 1 d .
H4A H 0.4699 0.8153 -0.1011 0.031 Uiso 1 1 calc R
N4 N 0.1347(3) 0.8186(4) 0.0312(2) 0.0285(10) Uani 1 1 d .
F5 F 0.1826(2) 0.4653(3) 0.2281(2) 0.0442(8) Uani 1 1 d .
O5 O 0.3881(2) 0.4828(4) 0.2796(2) 0.0334(9) Uani 1 1 d .
C5 C 0.3916(3) 0.7603(5) -0.0397(3) 0.0234(10) Uani 1 1 d .
F6 F 0.2518(3) 0.2625(3) 0.2548(2) 0.0538(10) Uani 1 1 d .
O6 O 0.3572(3) 0.3442(4) 0.1501(2) 0.0383(9) Uani 1 1 d .
C6 C 0.3017(3) 0.8285(5) -0.0977(3) 0.0282(11) Uani 1 1 d .
H6A H 0.3130 0.9034 -0.1303 0.034 Uiso 1 1 calc R
H6B H 0.2616 0.7597 -0.1383 0.034 Uiso 1 1 calc R
C7 C 0.3042(4) 1.0169(5) 0.0013(3) 0.0324(12) Uani 1 1 d .
H7A H 0.2585 1.0858 -0.0013 0.039 Uiso 1 1 calc R
H7B H 0.3391 1.0566 -0.0275 0.039 Uiso 1 1 calc R
C8 C 0.3700(4) 0.9893(5) 0.0961(3) 0.0316(12) Uani 1 1 d .
H8A H 0.4257 0.9443 0.0996 0.038 Uiso 1 1 calc R
H8B H 0.3873 1.0779 0.1269 0.038 Uiso 1 1 calc R
C9 C 0.3952(4) 0.8502(6) 0.2233(3) 0.0346(12) Uani 1 1 d .
H9A H 0.4210 0.9309 0.2593 0.052 Uiso 1 1 calc R
H9B H 0.4434 0.7998 0.2164 0.052 Uiso 1 1 calc R
H9C H 0.3667 0.7899 0.2497 0.052 Uiso 1 1 calc R
C10 C 0.2480(4) 0.9722(5) 0.1469(3) 0.0353(13) Uani 1 1 d .
H10A H 0.2327 1.0568 0.1120 0.042 Uiso 1 1 calc R
H10B H 0.2682 1.0000 0.2066 0.042 Uiso 1 1 calc R
C11 C 0.1625(4) 0.8802(5) 0.1194(3) 0.0329(12) Uani 1 1 d .
H11A H 0.1747 0.8046 0.1608 0.039 Uiso 1 1 calc R
H11B H 0.1119 0.9359 0.1194 0.039 Uiso 1 1 calc R
C12 C 0.0592(4) 0.7153(6) 0.0132(3) 0.0369(13) Uani 1 1 d .
H12A H 0.0076 0.7612 0.0166 0.055 Uiso 1 1 calc R
H12B H 0.0809 0.6409 0.0550 0.055 Uiso 1 1 calc R
H12C H 0.0405 0.6768 -0.0435 0.055 Uiso 1 1 calc R
C13 C 0.1067(4) 0.9284(6) -0.0369(3) 0.0331(12) Uani 1 1 d .
H13A H 0.1227 1.0204 -0.0101 0.040 Uiso 1 1 calc R
H13B H 0.0402 0.9254 -0.0706 0.040 Uiso 1 1 calc R
C14 C 0.1541(3) 0.9079(6) -0.0975(3) 0.0308(12) Uani 1 1 d .
H14A H 0.1278 0.8268 -0.1342 0.037 Uiso 1 1 calc R
H14B H 0.1433 0.9899 -0.1342 0.037 Uiso 1 1 calc R
C15 C 0.0686(4) 0.4467(5) -0.1927(3) 0.0319(12) Uani 1 1 d .
C16 C 0.2260(4) 0.3697(5) 0.2001(3) 0.0320(12) Uani 1 1 d .

loop_
_atom_site_aniso_label
_atom_site_aniso_U_11
_atom_site_aniso_U_22
_atom_site_aniso_U_33
_atom_site_aniso_U_23
_atom_site_aniso_U_13
_atom_site_aniso_U_12
Fe1 0.0324(4) 0.0221(4) 0.0134(3) 0.0013(3) 0.0133(3) 0.0021(3)
S1 0.0332(7) 0.0313(7) 0.0193(6) -0.0057(5) 0.0102(6) 0.0026(5)
F1 0.052(2) 0.053(2) 0.0253(17) -0.0167(15) 0.0111(15) -0.0035(16)
N1 0.029(2) 0.029(2) 0.0108(19) 0.0008(15) 0.0106(17) 0.0028(16)
O1 0.035(2) 0.038(2) 0.0211(19) -0.0104(15) 0.0141(16) -0.0021(15)
C1 0.037(3) 0.025(3) 0.020(3) 0.0035(19) 0.015(2) 0.003(2)
S2 0.0367(7) 0.0258(7) 0.0159(6) 0.0003(4) 0.0157(5) 0.0003(5)
F2 0.046(2) 0.081(3) 0.051(2) -0.0139(19) 0.0298(19) -0.0208(18)
N2 0.032(2) 0.029(2) 0.018(2) 0.0023(16) 0.0146(19) 0.0017(17)
O2 0.066(3) 0.039(2) 0.024(2) 0.0012(17) 0.008(2) 0.0125(19)
C2 0.033(3) 0.024(3) 0.025(3) 0.001(2) 0.012(2) 0.002(2)
F3 0.052(2) 0.049(2) 0.041(2) 0.0031(16) 0.0013(17) 0.0111(17)
O3 0.044(2) 0.050(2) 0.037(2) -0.0135(18) 0.0296(19) -0.0066(18)
C3 0.032(3) 0.028(3) 0.028(3) -0.005(2) 0.019(2) -0.001(2)
N3 0.038(3) 0.031(2) 0.015(2) 0.0011(16) 0.0118(19) -0.0009(18)
F4 0.046(2) 0.058(2) 0.041(2) -0.0172(16) 0.0132(17) -0.0142(16)
O4 0.058(2) 0.0296(19) 0.0244(19) 0.0076(15) 0.0235(18) 0.0014(17)
C4 0.035(3) 0.028(3) 0.020(3) -0.0020(19) 0.017(2) -0.004(2)
N4 0.034(2) 0.037(2) 0.015(2) 0.0003(17) 0.0113(19) 0.0025(18)
F5 0.054(2) 0.045(2) 0.047(2) -0.0138(15) 0.0344(18) -0.0050(15)
O5 0.037(2) 0.046(2) 0.0134(17) -0.0061(15) 0.0079(16) -0.0016(16)
C5 0.036(3) 0.021(2) 0.018(2) -0.0007(17) 0.016(2) -0.0006(19)
F6 0.078(3) 0.041(2) 0.057(2) 0.0161(16) 0.042(2) -0.0058(17)
O6 0.051(2) 0.040(2) 0.034(2) -0.0104(17) 0.028(2) 0.0031(18)
C6 0.039(3) 0.038(3) 0.013(2) 0.003(2) 0.017(2) -0.001(2)
C7 0.046(3) 0.025(3) 0.029(3) 0.007(2) 0.018(3) 0.000(2)
C8 0.043(3) 0.024(3) 0.029(3) -0.001(2) 0.017(3) -0.003(2)
C9 0.045(3) 0.041(3) 0.013(2) -0.003(2) 0.008(2) -0.001(2)
C10 0.054(4) 0.033(3) 0.020(3) -0.004(2) 0.017(3) 0.007(2)
C11 0.044(3) 0.042(3) 0.020(3) -0.003(2) 0.021(3) 0.008(2)
C12 0.035(3) 0.056(4) 0.024(3) 0.001(2) 0.016(3) 0.003(3)
C13 0.037(3) 0.040(3) 0.024(3) 0.007(2) 0.014(2) 0.014(2)
C14 0.036(3) 0.040(3) 0.017(3) 0.012(2) 0.012(2) 0.008(2)
C15 0.037(3) 0.032(3) 0.025(3) -0.007(2) 0.012(2) -0.003(2)
C16 0.046(3) 0.024(3) 0.030(3) -0.002(2) 0.020(3) -0.003(2)

loop_
_atom_type_symbol
_atom_type_description
_atom_type_scat_dispersion_real
_atom_type_scat_dispersion_imag
_atom_type_scat_source
C C 0.0033 0.0016 'International Tables Vol C Tables 4.2.6.8 and 6.1.1.4'
H H 0.0000 0.0000 'International Tables Vol C Tables 4.2.6.8 and 6.1.1.4'
N N 0.0061 0.0033 'International Tables Vol C Tables 4.2.6.8 and 6.1.1.4'
O O 0.0106 0.0060 'International Tables Vol C Tables 4.2.6.8 and 6.1.1.4'
F F 0.0171 0.0103 'International Tables Vol C Tables 4.2.6.8 and 6.1.1.4'
S S 0.1246 0.1234 'International Tables Vol C Tables 4.2.6.8 and 6.1.1.4'
Fe Fe 0.3463 0.8444 'International Tables Vol C Tables 4.2.6.8 and 6.1.1.4'

loop_
_geom_angle_atom_site_label_1
_geom_angle_atom_site_label_2
_geom_angle_atom_site_label_3
_geom_angle
O4 Fe1 N1 101.94(15)
O4 Fe1 O1 91.64(14)
N1 Fe1 O1 96.28(13)
O4 Fe1 N2 173.65(14)
N1 Fe1 N2 77.71(14)
O1 Fe1 N2 94.70(14)
O4 Fe1 N4 99.77(15)
N1 Fe1 N4 157.74(15)
O1 Fe1 N4 87.94(14)
N2 Fe1 N4 80.17(15)
O4 Fe1 N3 94.10(14)
N1 Fe1 N3 93.12(15)
O1 Fe1 N3 167.75(14)
N2 Fe1 N3 79.61(14)
N4 Fe1 N3 80.43(15)
O2 S1 O3 116.8(2)
O2 S1 O1 115.4(2)
O3 S1 O1 113.4(2)
O2 S1 C15 104.3(2)
O3 S1 C15 103.0(2)
O1 S1 C15 101.3(2)
C1 N1 C5 118.1(4)
C1 N1 Fe1 127.5(3)
C5 N1 Fe1 113.7(3)
S1 O1 Fe1 141.7(2)
N1 C1 C2 123.6(4)
O5 S2 O6 116.6(2)
O5 S2 O4 113.2(2)
O6 S2 O4 115.0(2)
O5 S2 C16 104.4(2)
O6 S2 C16 104.9(2)
O4 S2 C16 100.3(2)
C6 N2 C14 112.8(4)
C6 N2 C7 110.8(4)
C14 N2 C7 113.0(4)
C6 N2 Fe1 104.3(3)
C14 N2 Fe1 104.2(3)
C7 N2 Fe1 111.3(3)
C1 C2 C3 118.5(5)
C2 C3 C4 118.7(5)
C9 N3 C10 110.1(4)
C9 N3 C8 109.2(4)
C10 N3 C8 111.2(4)
C9 N3 Fe1 112.5(3)
C10 N3 Fe1 109.0(3)
C8 N3 Fe1 104.7(3)
S2 O4 Fe1 152.8(2)
C3 C4 C5 119.8(4)
C12 N4 C13 111.0(4)
C12 N4 C11 109.2(4)
C13 N4 C11 112.3(4)
C12 N4 Fe1 112.3(3)
C13 N4 Fe1 109.8(3)
C11 N4 Fe1 102.0(3)
N1 C5 C4 121.2(4)
N1 C5 C6 115.3(4)
C4 C5 C6 123.5(4)
N2 C6 C5 110.2(4)
N2 C7 C8 113.0(4)
N3 C8 C7 110.6(4)
N3 C10 C11 111.5(4)
N4 C11 C10 111.9(4)
N4 C13 C14 111.9(4)
N2 C14 C13 110.0(4)
F2 C15 F3 107.6(5)
F2 C15 F1 107.6(4)
F3 C15 F1 107.6(4)
F2 C15 S1 112.0(4)
F3 C15 S1 111.3(3)
F1 C15 S1 110.5(4)
F6 C16 F4 108.4(4)
F6 C16 F5 108.3(4)
F4 C16 F5 106.9(4)
F6 C16 S2 110.8(4)
F4 C16 S2 111.7(3)
F5 C16 S2 110.6(3)

loop_
_geom_bond_atom_site_label_1
_geom_bond_atom_site_label_2
_geom_bond_distance
Fe1 O4 2.055(3)
Fe1 N1 2.165(4)
Fe1 O1 2.165(3)
Fe1 N2 2.205(4)
Fe1 N4 2.231(4)
Fe1 N3 2.252(4)
S1 O2 1.419(4)
S1 O3 1.454(4)
S1 O1 1.469(3)
S1 C15 1.834(5)
F1 C15 1.337(5)
N1 C1 1.345(6)
N1 C5 1.362(6)
C1 C2 1.383(7)
S2 O5 1.433(3)
S2 O6 1.443(3)
S2 O4 1.463(4)
S2 C16 1.832(5)
F2 C15 1.327(6)
N2 C6 1.491(6)
N2 C14 1.496(6)
N2 C7 1.498(6)
C2 C3 1.390(6)
F3 C15 1.333(6)
C3 C4 1.391(7)
N3 C9 1.488(6)
N3 C10 1.493(6)
N3 C8 1.500(6)
F4 C16 1.337(6)
C4 C5 1.396(7)
N4 C12 1.485(7)
N4 C13 1.487(6)
N4 C11 1.502(6)
F5 C16 1.354(6)
C5 C6 1.501(7)
F6 C16 1.325(6)
C7 C8 1.534(7)
C10 C11 1.520(7)
C13 C14 1.545(7)

loop_
_geom_torsion_atom_site_label_1
_geom_torsion_atom_site_label_2
_geom_torsion_atom_site_label_3
_geom_torsion_atom_site_label_4
_geom_torsion
O4 Fe1 N1 C1 -17.5(4)
O1 Fe1 N1 C1 -110.5(4)
N2 Fe1 N1 C1 156.1(4)
N4 Fe1 N1 C1 149.5(4)
N3 Fe1 N1 C1 77.4(4)
O4 Fe1 N1 C5 172.3(3)
O1 Fe1 N1 C5 79.3(3)
N2 Fe1 N1 C5 -14.2(3)
N4 Fe1 N1 C5 -20.7(6)
N3 Fe1 N1 C5 -92.9(3)
O2 S1 O1 Fe1 85.0(4)
O3 S1 O1 Fe1 -53.4(4)
C15 S1 O1 Fe1 -163.0(3)
O4 Fe1 O1 S1 -91.6(4)
N1 Fe1 O1 S1 10.6(4)
N2 Fe1 O1 S1 88.8(4)
N4 Fe1 O1 S1 168.7(4)
N3 Fe1 O1 S1 150.5(5)
C5 N1 C1 C2 -0.3(7)
Fe1 N1 C1 C2 -170.2(3)
O4 Fe1 N2 C6 119.8(13)
N1 Fe1 N2 C6 32.3(3)
O1 Fe1 N2 C6 -63.1(3)
N4 Fe1 N2 C6 -150.2(3)
N3 Fe1 N2 C6 127.9(3)
O4 Fe1 N2 C14 -121.7(13)
N1 Fe1 N2 C14 150.8(3)
O1 Fe1 N2 C14 55.4(3)
N4 Fe1 N2 C14 -31.7(3)
N3 Fe1 N2 C14 -113.6(3)
O4 Fe1 N2 C7 0.3(15)
N1 Fe1 N2 C7 -87.1(3)
O1 Fe1 N2 C7 177.4(3)
N4 Fe1 N2 C7 90.4(3)
N3 Fe1 N2 C7 8.4(3)
N1 C1 C2 C3 -1.5(7)
C1 C2 C3 C4 2.2(7)
O4 Fe1 N3 C9 29.9(3)
N1 Fe1 N3 C9 -72.3(3)
O1 Fe1 N3 C9 147.6(6)
N2 Fe1 N3 C9 -149.2(3)
N4 Fe1 N3 C9 129.1(3)
O4 Fe1 N3 C10 -92.6(3)
N1 Fe1 N3 C10 165.2(3)
O1 Fe1 N3 C10 25.1(8)
N2 Fe1 N3 C10 88.3(3)
N4 Fe1 N3 C10 6.6(3)
O4 Fe1 N3 C8 148.4(3)
N1 Fe1 N3 C8 46.2(3)
O1 Fe1 N3 C8 -93.9(7)
N2 Fe1 N3 C8 -30.7(3)
N4 Fe1 N3 C8 -112.4(3)
O5 S2 O4 Fe1 107.9(5)
O6 S2 O4 Fe1 -29.6(6)
C16 S2 O4 Fe1 -141.4(5)
N1 Fe1 O4 S2 -18.0(6)
O1 Fe1 O4 S2 78.7(5)
N2 Fe1 O4 S2 -104.1(13)
N4 Fe1 O4 S2 166.9(5)
N3 Fe1 O4 S2 -112.1(5)
C2 C3 C4 C5 -1.1(7)
O4 Fe1 N4 C12 -55.2(3)
N1 Fe1 N4 C12 137.7(4)
O1 Fe1 N4 C12 36.1(3)
N2 Fe1 N4 C12 131.2(3)
N3 Fe1 N4 C12 -147.8(3)
O4 Fe1 N4 C13 -179.3(3)
N1 Fe1 N4 C13 13.7(6)
O1 Fe1 N4 C13 -87.9(3)
N2 Fe1 N4 C13 7.2(3)
N3 Fe1 N4 C13 88.2(3)
O4 Fe1 N4 C11 61.5(3)
N1 Fe1 N4 C11 -105.5(4)
O1 Fe1 N4 C11 152.8(3)
N2 Fe1 N4 C11 -112.0(3)
N3 Fe1 N4 C11 -31.0(3)
C1 N1 C5 C4 1.5(6)
Fe1 N1 C5 C4 172.7(3)
C1 N1 C5 C6 -179.5(4)
Fe1 N1 C5 C6 -8.3(5)
C3 C4 C5 N1 -0.8(7)
C3 C4 C5 C6 -179.7(4)
C14 N2 C6 C5 -158.9(4)
C7 N2 C6 C5 73.4(5)
Fe1 N2 C6 C5 -46.4(4)
N1 C5 C6 N2 38.4(6)
C4 C5 C6 N2 -142.7(4)
C6 N2 C7 C8 -99.6(5)
C14 N2 C7 C8 132.8(4)
Fe1 N2 C7 C8 16.0(5)
C9 N3 C8 C7 169.5(4)
C10 N3 C8 C7 -68.9(5)
Fe1 N3 C8 C7 48.7(4)
N2 C7 C8 N3 -44.9(6)
C9 N3 C10 C11 -103.8(5)
C8 N3 C10 C11 135.0(4)
Fe1 N3 C10 C11 20.1(5)
C12 N4 C11 C10 172.4(4)
C13 N4 C11 C10 -64.1(5)
Fe1 N4 C11 C10 53.4(4)
N3 C10 C11 N4 -51.8(5)
C12 N4 C13 C14 -105.9(5)
C11 N4 C13 C14 131.6(5)
Fe1 N4 C13 C14 18.9(5)
C6 N2 C14 C13 164.4(4)
C7 N2 C14 C13 -69.0(5)
Fe1 N2 C14 C13 51.9(4)
N4 C13 C14 N2 -49.0(6)
O2 S1 C15 F2 57.5(4)
O3 S1 C15 F2 179.9(3)
O1 S1 C15 F2 -62.6(4)
O2 S1 C15 F3 178.0(4)
O3 S1 C15 F3 -59.5(4)
O1 S1 C15 F3 57.9(4)
O2 S1 C15 F1 -62.5(4)
O3 S1 C15 F1 60.0(4)
O1 S1 C15 F1 177.4(3)
O5 S2 C16 F6 -54.8(4)
O6 S2 C16 F6 68.2(4)
O4 S2 C16 F6 -172.2(3)
O5 S2 C16 F4 -175.8(3)
O6 S2 C16 F4 -52.7(4)
O4 S2 C16 F4 66.9(4)
O5 S2 C16 F5 65.3(4)
O6 S2 C16 F5 -171.6(3)
O4 S2 C16 F5 -52.1(4)
